data_2310361
loop_
_publ_author_name
'Burns, J.H.'
'Gordon, E.K.'

_publ_section_title
;
 Refinement of the crystal structure of Li2 Be F4
;
_journal_name_full 'Acta Crystallographica (1,1948-23,1967)'
_journal_page_first 135
_journal_page_last 138
_journal_volume 20
_journal_year 1966
_chemical_formula_sum 'Be F4 Li2'
_chemical_name_systematic 'Li2 (Be F4)'
_space_group_IT_number 148
_symmetry_space_group_name_Hall '-R 3'
_symmetry_space_group_name_H-M 'R -3 :H'
_cell_angle_alpha 90
_cell_angle_beta 90
_cell_angle_gamma 120
_cell_formula_units_Z 18
_cell_length_a 13.29
_cell_length_b 13.29
_cell_length_c 8.91
_cell_volume 1362.882
_citation_journal_id_ASTM ACCRA9
_cod_data_source_file Burns_ACCRA9_1966_1099.cif
_cod_data_source_block Be1F4Li2
_cod_original_formula_sum 'Be1 F4 Li2'
_cod_database_code 2310361

loop_
_symmetry_equiv_pos_as_xyz
x,y,z
-y,x-y,z
-x+y,-x,z
-x,-y,-z
y,-x+y,-z
x-y,x,-z
x+2/3,y+1/3,z+1/3
-y+2/3,x-y+1/3,z+1/3
-x+y+2/3,-x+1/3,z+1/3
-x+2/3,-y+1/3,-z+1/3
y+2/3,-x+y+1/3,-z+1/3
x-y+2/3,x+1/3,-z+1/3
x+1/3,y+2/3,z+2/3
-y+1/3,x-y+2/3,z+2/3
-x+y+1/3,-x+2/3,z+2/3
-x+1/3,-y+2/3,-z+2/3
y+1/3,-x+y+2/3,-z+2/3
x-y+1/3,x+2/3,-z+2/3

loop_
_atom_site_label
_atom_site_type_symbol
_atom_site_fract_x
_atom_site_fract_y
_atom_site_fract_z
_atom_site_occupancy
_atom_site_U_iso_or_equiv
Li1 Li+1 -0.02153 -0.2154 0.5816 1 0.0
F2 F-1 -0.0059 -0.32318 0.24859 1 0.0
F1 F-1 0.11055 -0.10576 0.25193 1 0.0
F3 F-1 -0.07496 -0.20347 0.10408 1 0.0
Be1 Be+2 -0.01546 -0.21169 0.24927 1 0.0
F4 F-1 -0.08185 -0.20918 0.39227 1 0.0
Li2 Li+1 -0.01634 -0.20734 -0.0849 1 0.0
